data_4088426
loop_
_publ_author_name
'Shimogawa, Ryuichi'
'Konishi, Gen-ichi'
'Takao, Toshiro'
'Suzuki, Hiroharu'

_publ_section_title
;
 Photoinduced Reactions of Diruthenium Tetrahydride Complexes:
 Carbon--Hydrogen Bond Cleavage of Tetrahydrofuran Leading to Bridging
 Cyclic Fischer-Type Carbene Complexes
;
_journal_issue 10
_journal_name_full Organometallics
_journal_page_first 1446
_journal_paper_doi 10.1021/acs.organomet.6b00070
_journal_volume 35
_journal_year 2016
_chemical_formula_sum 'C34 H54 N2 O Ru2'
_chemical_formula_weight 708.93
_space_group_crystal_system monoclinic
_space_group_IT_number 14
_space_group_name_Hall '-P 2yn'
_space_group_name_H-M_alt 'P 1 21/n 1'
_atom_sites_solution_hydrogens mixed
_audit_creation_method SHELXL-2014/7
_cell_angle_alpha 90
_cell_angle_beta 97.2790(10)
_cell_angle_gamma 90
_cell_formula_units_Z 4
_cell_length_a 13.2186(4)
_cell_length_b 17.8772(5)
_cell_length_c 14.3598(4)
_cell_measurement_reflns_used 54076
_cell_measurement_temperature 123(2)
_cell_measurement_theta_max 27.474
_cell_measurement_theta_min 3.015
_cell_volume 3366.04(17)
_computing_cell_refinement 'RAPID AUTO (Rigaku, 2006)'
_computing_data_collection 'RAPID AUTO (Rigaku, 2006)'
_computing_data_reduction 'RAPID AUTO (Rigaku, 2006)'
_computing_molecular_graphics 'ORTEX (P.McArdle, 1995)'
_computing_publication_material 'SHELXL-2014/7 (Sheldrick, 2014)'
_computing_structure_refinement 'SHELXL-2014/7 (Sheldrick, 2014)'
_computing_structure_solution 'SHELXT-2014/5 (Sheldrick, 2014)'
_diffrn_ambient_temperature 123(2)
_diffrn_detector_area_resol_mean 10
_diffrn_measured_fraction_theta_full 0.998
_diffrn_measured_fraction_theta_max 0.997
_diffrn_measurement_device_type 'Rigaku R-AXIS RAPID Imaging Plate'
_diffrn_measurement_method \w
_diffrn_radiation_type MoK\a
_diffrn_radiation_wavelength 0.71069
_diffrn_reflns_av_R_equivalents 0.0378
_diffrn_reflns_av_unetI/netI 0.0227
_diffrn_reflns_Laue_measured_fraction_full 0.998
_diffrn_reflns_Laue_measured_fraction_max 0.997
_diffrn_reflns_limit_h_max 17
_diffrn_reflns_limit_h_min -17
_diffrn_reflns_limit_k_max 23
_diffrn_reflns_limit_k_min -23
_diffrn_reflns_limit_l_max 18
_diffrn_reflns_limit_l_min -18
_diffrn_reflns_number 53196
_diffrn_reflns_point_group_measured_fraction_full 0.998
_diffrn_reflns_point_group_measured_fraction_max 0.997
_diffrn_reflns_theta_full 25.240
_diffrn_reflns_theta_max 27.474
_diffrn_reflns_theta_min 3.015
_diffrn_source 'Rigaku Rotating Anode Ultrax18'
_exptl_absorpt_coefficient_mu 0.924
_exptl_absorpt_correction_T_max 1.0000
_exptl_absorpt_correction_T_min 0.7142
_exptl_absorpt_correction_type empirical
_exptl_absorpt_process_details 'ABSCOR (T. Higashi, 2001)'
_exptl_crystal_colour orange
_exptl_crystal_density_diffrn 1.399
_exptl_crystal_density_meas ?
_exptl_crystal_description block
_exptl_crystal_F_000 1472
_exptl_crystal_size_max 0.175
_exptl_crystal_size_mid 0.096
_exptl_crystal_size_min 0.062
_refine_diff_density_max 1.076
_refine_diff_density_min -0.404
_refine_diff_density_rms 0.071
_refine_ls_extinction_method none
_refine_ls_goodness_of_fit_ref 1.013
_refine_ls_hydrogen_treatment mixed
_refine_ls_matrix_type full
_refine_ls_number_parameters 392
_refine_ls_number_reflns 7690
_refine_ls_number_restraints 0
_refine_ls_restrained_S_all 1.013
_refine_ls_R_factor_all 0.0294
_refine_ls_R_factor_gt 0.0242
_refine_ls_shift/su_max 0.001
_refine_ls_shift/su_mean 0.000
_refine_ls_structure_factor_coef Fsqd
_refine_ls_weighting_details 'w=1/[\s^2^(Fo^2^)+(0.0321P)^2^+2.2819P] where P=(Fo^2^+2Fc^2^)/3'
_refine_ls_weighting_scheme calc
_refine_ls_wR_factor_gt 0.0590
_refine_ls_wR_factor_ref 0.0616
_reflns_Friedel_coverage 0.000
_reflns_number_gt 6880
_reflns_number_total 7690
_reflns_threshold_expression 'I > 2\s(I)'
_cod_data_source_file om6b00070_si_002.cif
_cod_data_source_block transthftbunc_a
_cod_depositor_comments
;
The following automatic conversions were performed:

data item '_exptl_absorpt_correction_type' value 'Empirical' was
changed to 'empirical' in accordance with the
/home/saulius/struct/COD-crude-data/automatic-downloads/DataCite-retrospective/ACS/depositions/lib/dictionaries/cif_core.dic
dictionary named 'cif_core.dic' version 2.4.2 last updated on
2011-04-26.

data item '_exptl_crystal_density_meas' value 'not measured' was
changed to '?' -- the value is perceived as not measured.

Automatic conversion script
Id: cif_fix_values 6909 2019-04-08 15:41:33Z antanas 
;
_cod_original_sg_symbol_H-M 'P 21/n'
_cod_database_code 4088426
_shelx_shelxl_version_number 2014/7
_shelx_space_group_comment
;
The symmetry employed for this shelxl refinement is uniquely defined
by the following loop, which should always be used as a source of
symmetry information in preference to the above space-group names.
They are only intended as comments.
;
_shelx_estimated_absorpt_t_min 0.855
_shelx_estimated_absorpt_t_max 0.945

loop_
_space_group_symop_operation_xyz
'x, y, z'
'x+1/2, -y+1/2, z+1/2'
'-x, -y, -z'
'-x-1/2, y-1/2, -z-1/2'

loop_
_atom_site_label
_atom_site_type_symbol
_atom_site_fract_x
_atom_site_fract_y
_atom_site_fract_z
_atom_site_U_iso_or_equiv
_atom_site_adp_type
_atom_site_occupancy
_atom_site_site_symmetry_order
_atom_site_calc_flag
_atom_site_refinement_flags_posn
_atom_site_refinement_flags_adp
Ru1 Ru 0.59152(2) 0.29041(2) 0.30280(2) 0.01775(5) Uani 1 1 d . .
Ru2 Ru 0.41802(2) 0.19287(2) 0.32298(2) 0.01750(5) Uani 1 1 d . .
O1 O 0.52668(11) 0.29765(8) 0.49234(9) 0.0238(3) Uani 1 1 d . .
C1 C 0.55094(14) 0.24895(11) 0.42275(13) 0.0210(4) Uani 1 1 d . .
C2 C 0.53432(15) 0.17497(11) 0.44957(14) 0.0224(4) Uani 1 1 d . .
C3 C 0.50909(18) 0.17385(13) 0.54915(15) 0.0288(4) Uani 1 1 d . .
C4 C 0.48039(17) 0.25546(13) 0.56228(15) 0.0287(4) Uani 1 1 d . .
C5 C 0.67260(15) 0.20616(11) 0.29516(14) 0.0221(4) Uani 1 1 d . .
N1 N 0.72762(13) 0.15391(10) 0.28631(12) 0.0261(4) Uani 1 1 d . .
C6 C 0.82484(16) 0.12586(12) 0.33527(15) 0.0274(4) Uani 1 1 d . .
C7 C 0.8041(2) 0.0779(3) 0.4160(3) 0.0972(17) Uani 1 1 d . .
H7A H 0.7610 0.0356 0.3927 0.146 Uiso 1 1 calc R U
H7B H 0.7690 0.1075 0.4596 0.146 Uiso 1 1 calc R U
H7C H 0.8687 0.0592 0.4487 0.146 Uiso 1 1 calc R U
C8 C 0.8956(2) 0.19109(16) 0.3654(2) 0.0567(8) Uani 1 1 d . .
H8A H 0.9033 0.2224 0.3107 0.085 Uiso 1 1 calc R U
H8B H 0.9624 0.1719 0.3921 0.085 Uiso 1 1 calc R U
H8C H 0.8665 0.2209 0.4127 0.085 Uiso 1 1 calc R U
C9 C 0.8750(2) 0.0809(2) 0.2639(3) 0.0729(11) Uani 1 1 d . .
H9A H 0.8902 0.1139 0.2130 0.109 Uiso 1 1 calc R U
H9B H 0.8286 0.0411 0.2381 0.109 Uiso 1 1 calc R U
H9C H 0.9384 0.0587 0.2945 0.109 Uiso 1 1 calc R U
C10 C 0.33872(15) 0.27342(11) 0.36256(13) 0.0218(4) Uani 1 1 d . .
N2 N 0.28170(14) 0.32114(10) 0.37626(13) 0.0295(4) Uani 1 1 d . .
C11 C 0.20785(16) 0.36939(12) 0.41339(15) 0.0275(4) Uani 1 1 d . .
C12 C 0.2349(2) 0.37338(15) 0.52007(17) 0.0404(6) Uani 1 1 d . .
H12A H 0.3054 0.3906 0.5353 0.061 Uiso 1 1 calc R U
H12B H 0.2278 0.3236 0.5472 0.061 Uiso 1 1 calc R U
H12C H 0.1888 0.4084 0.5461 0.061 Uiso 1 1 calc R U
C13 C 0.10222(18) 0.33591(15) 0.38760(19) 0.0417(6) Uani 1 1 d . .
H13A H 0.0995 0.2865 0.4166 0.063 Uiso 1 1 calc R U
H13B H 0.0879 0.3310 0.3192 0.063 Uiso 1 1 calc R U
H13C H 0.0512 0.3687 0.4103 0.063 Uiso 1 1 calc R U
C14 C 0.2140(2) 0.44743(13) 0.37096(19) 0.0419(6) Uani 1 1 d . .
H14A H 0.2830 0.4675 0.3874 0.063 Uiso 1 1 calc R U
H14B H 0.1647 0.4805 0.3958 0.063 Uiso 1 1 calc R U
H14C H 0.1984 0.4443 0.3025 0.063 Uiso 1 1 calc R U
C15 C 0.57730(17) 0.41561(11) 0.32688(14) 0.0263(4) Uani 1 1 d . .
C16 C 0.52568(16) 0.39873(11) 0.23688(15) 0.0260(4) Uani 1 1 d . .
C17 C 0.59792(17) 0.36845(11) 0.18041(14) 0.0261(4) Uani 1 1 d . .
C18 C 0.69433(16) 0.36716(11) 0.23625(15) 0.0250(4) Uani 1 1 d . .
C19 C 0.68218(16) 0.39488(11) 0.32773(14) 0.0255(4) Uani 1 1 d . .
C20 C 0.5327(2) 0.45410(13) 0.40485(18) 0.0426(6) Uani 1 1 d . .
H20A H 0.5750 0.4439 0.4646 0.064 Uiso 1 1 calc R U
H20B H 0.4634 0.4355 0.4077 0.064 Uiso 1 1 calc R U
H20C H 0.5304 0.5081 0.3933 0.064 Uiso 1 1 calc R U
C21 C 0.41549(18) 0.41522(14) 0.2030(2) 0.0437(6) Uani 1 1 d . .
H21A H 0.3862 0.3737 0.1639 0.066 Uiso 1 1 calc R U
H21B H 0.4107 0.4614 0.1659 0.066 Uiso 1 1 calc R U
H21C H 0.3778 0.4213 0.2570 0.066 Uiso 1 1 calc R U
C22 C 0.5763(2) 0.35030(15) 0.07788(16) 0.0465(7) Uani 1 1 d . .
H22A H 0.5111 0.3238 0.0657 0.070 Uiso 1 1 calc R U
H22B H 0.6309 0.3185 0.0596 0.070 Uiso 1 1 calc R U
H22C H 0.5728 0.3967 0.0413 0.070 Uiso 1 1 calc R U
C23 C 0.79315(19) 0.34712(14) 0.2011(2) 0.0420(6) Uani 1 1 d . .
H23A H 0.8458 0.3388 0.2546 0.063 Uiso 1 1 calc R U
H23B H 0.8142 0.3881 0.1624 0.063 Uiso 1 1 calc R U
H23C H 0.7840 0.3014 0.1633 0.063 Uiso 1 1 calc R U
C24 C 0.7687(2) 0.41104(14) 0.40409(18) 0.0443(6) Uani 1 1 d . .
H24A H 0.7421 0.4148 0.4646 0.066 Uiso 1 1 calc R U
H24B H 0.8013 0.4584 0.3906 0.066 Uiso 1 1 calc R U
H24C H 0.8189 0.3705 0.4067 0.066 Uiso 1 1 calc R U
C25 C 0.41494(15) 0.12046(11) 0.19352(14) 0.0249(4) Uani 1 1 d . .
C26 C 0.31747(16) 0.15469(11) 0.19749(15) 0.0261(4) Uani 1 1 d . .
C27 C 0.27996(15) 0.12700(11) 0.28012(16) 0.0278(4) Uani 1 1 d . .
C28 C 0.35493(16) 0.07877(11) 0.32831(15) 0.0273(4) Uani 1 1 d . .
C29 C 0.43838(15) 0.07407(11) 0.27290(15) 0.0251(4) Uani 1 1 d . .
C30 C 0.48030(19) 0.12933(14) 0.11615(16) 0.0373(5) Uani 1 1 d . .
H30A H 0.4624 0.1760 0.0822 0.056 Uiso 1 1 calc R U
H30B H 0.4690 0.0870 0.0727 0.056 Uiso 1 1 calc R U
H30C H 0.5522 0.1308 0.1430 0.056 Uiso 1 1 calc R U
C31 C 0.2603(2) 0.20500(14) 0.12466(18) 0.0426(6) Uani 1 1 d . .
H31A H 0.2245 0.2438 0.1559 0.064 Uiso 1 1 calc R U
H31B H 0.2107 0.1754 0.0836 0.064 Uiso 1 1 calc R U
H31C H 0.3086 0.2285 0.0872 0.064 Uiso 1 1 calc R U
C32 C 0.17507(18) 0.14134(15) 0.3060(2) 0.0438(6) Uani 1 1 d . .
H32A H 0.1534 0.1920 0.2866 0.066 Uiso 1 1 calc R U
H32B H 0.1762 0.1365 0.3741 0.066 Uiso 1 1 calc R U
H32C H 0.1272 0.1049 0.2742 0.066 Uiso 1 1 calc R U
C33 C 0.3427(2) 0.03183(14) 0.41304(18) 0.0444(6) Uani 1 1 d . .
H33A H 0.4092 0.0257 0.4511 0.067 Uiso 1 1 calc R U
H33B H 0.3155 -0.0174 0.3928 0.067 Uiso 1 1 calc R U
H33C H 0.2955 0.0566 0.4505 0.067 Uiso 1 1 calc R U
C34 C 0.52746(18) 0.02208(13) 0.29127(19) 0.0395(6) Uani 1 1 d . .
H34A H 0.5453 0.0156 0.3591 0.059 Uiso 1 1 calc R U
H34B H 0.5858 0.0431 0.2645 0.059 Uiso 1 1 calc R U
H34C H 0.5095 -0.0265 0.2622 0.059 Uiso 1 1 calc R U
H1 H 0.4855(19) 0.2500(15) 0.2499(18) 0.040(7) Uiso 1 1 d . .
H2A H 0.5746(18) 0.1367(13) 0.4287(16) 0.027(6) Uiso 1 1 d . .
H3A H 0.5682(19) 0.1593(14) 0.5922(17) 0.032(6) Uiso 1 1 d . .
H3B H 0.456(2) 0.1403(14) 0.5596(17) 0.036(7) Uiso 1 1 d . .
H4A H 0.5061(17) 0.2759(12) 0.6224(16) 0.021(5) Uiso 1 1 d . .
H4B H 0.405(2) 0.2654(15) 0.5497(17) 0.038(7) Uiso 1 1 d . .

loop_
_atom_site_aniso_label
_atom_site_aniso_U_11
_atom_site_aniso_U_22
_atom_site_aniso_U_33
_atom_site_aniso_U_23
_atom_site_aniso_U_13
_atom_site_aniso_U_12
Ru1 0.01699(8) 0.01653(8) 0.02043(8) 0.00005(5) 0.00509(6) -0.00036(5)
Ru2 0.01644(8) 0.01619(8) 0.02063(8) -0.00059(5) 0.00528(6) -0.00020(5)
O1 0.0274(7) 0.0260(7) 0.0188(7) -0.0022(5) 0.0055(6) -0.0012(6)
C1 0.0166(9) 0.0247(10) 0.0218(9) -0.0008(7) 0.0029(7) 0.0000(7)
C2 0.0193(9) 0.0239(9) 0.0239(10) 0.0023(7) 0.0023(7) 0.0022(8)
C3 0.0292(11) 0.0330(11) 0.0247(11) 0.0067(8) 0.0053(9) -0.0010(9)
C4 0.0304(11) 0.0357(12) 0.0208(10) 0.0020(8) 0.0066(8) 0.0007(9)
C5 0.0213(9) 0.0226(9) 0.0229(10) 0.0002(7) 0.0045(7) -0.0029(8)
N1 0.0231(8) 0.0249(9) 0.0307(9) -0.0024(7) 0.0049(7) 0.0046(7)
C6 0.0229(10) 0.0269(10) 0.0311(11) -0.0003(8) -0.0010(8) 0.0044(8)
C7 0.0384(17) 0.150(4) 0.101(3) 0.095(3) -0.0014(17) -0.004(2)
C8 0.0481(17) 0.0419(15) 0.072(2) -0.0056(13) -0.0254(15) -0.0024(12)
C9 0.0463(17) 0.088(3) 0.081(2) -0.039(2) -0.0049(16) 0.0352(17)
C10 0.0212(9) 0.0225(9) 0.0215(9) 0.0007(7) 0.0021(7) -0.0028(8)
N2 0.0258(9) 0.0243(9) 0.0393(10) -0.0047(7) 0.0079(8) 0.0045(7)
C11 0.0232(10) 0.0258(10) 0.0353(11) 0.0002(8) 0.0111(8) 0.0082(8)
C12 0.0426(14) 0.0439(14) 0.0363(13) -0.0039(10) 0.0115(11) 0.0044(11)
C13 0.0272(12) 0.0443(14) 0.0550(16) -0.0080(11) 0.0105(11) 0.0032(10)
C14 0.0422(14) 0.0311(12) 0.0556(16) 0.0084(11) 0.0186(12) 0.0137(11)
C15 0.0367(11) 0.0152(9) 0.0295(11) 0.0006(7) 0.0141(9) -0.0013(8)
C16 0.0254(10) 0.0186(9) 0.0348(11) 0.0069(8) 0.0066(8) 0.0011(8)
C17 0.0351(11) 0.0216(10) 0.0223(10) 0.0022(7) 0.0067(8) -0.0033(8)
C18 0.0252(10) 0.0199(9) 0.0324(11) 0.0012(8) 0.0129(8) -0.0026(8)
C19 0.0288(10) 0.0196(9) 0.0281(10) 0.0012(7) 0.0037(8) -0.0033(8)
C20 0.0632(17) 0.0244(11) 0.0464(14) -0.0039(10) 0.0312(13) 0.0038(11)
C21 0.0281(12) 0.0356(13) 0.0662(18) 0.0194(12) 0.0015(11) 0.0017(10)
C22 0.076(2) 0.0405(14) 0.0229(12) 0.0013(9) 0.0047(12) -0.0069(13)
C23 0.0353(13) 0.0333(12) 0.0636(17) 0.0058(11) 0.0301(12) 0.0000(10)
C24 0.0496(15) 0.0327(12) 0.0460(15) -0.0018(10) -0.0116(12) -0.0112(11)
C25 0.0242(10) 0.0237(10) 0.0276(10) -0.0089(8) 0.0057(8) -0.0048(8)
C26 0.0240(10) 0.0251(10) 0.0283(10) -0.0061(8) 0.0001(8) -0.0027(8)
C27 0.0214(10) 0.0240(10) 0.0386(12) -0.0080(8) 0.0058(8) -0.0055(8)
C28 0.0302(11) 0.0201(9) 0.0326(11) -0.0019(8) 0.0074(9) -0.0065(8)
C29 0.0235(10) 0.0179(9) 0.0337(11) -0.0059(8) 0.0029(8) -0.0027(8)
C30 0.0397(13) 0.0440(13) 0.0309(12) -0.0140(10) 0.0152(10) -0.0096(11)
C31 0.0416(14) 0.0434(14) 0.0387(14) -0.0044(10) -0.0112(11) 0.0076(11)
C32 0.0238(11) 0.0452(14) 0.0648(17) -0.0155(12) 0.0151(11) -0.0087(10)
C33 0.0606(17) 0.0308(12) 0.0430(14) 0.0055(10) 0.0113(12) -0.0148(12)
C34 0.0328(12) 0.0248(11) 0.0590(16) -0.0082(10) -0.0012(11) 0.0050(9)

loop_
_atom_type_symbol
_atom_type_description
_atom_type_scat_dispersion_real
_atom_type_scat_dispersion_imag
_atom_type_scat_source
C C 0.0033 0.0016 'International Tables Vol C Tables 4.2.6.8 and 6.1.1.4'
H H 0.0000 0.0000 'International Tables Vol C Tables 4.2.6.8 and 6.1.1.4'
N N 0.0061 0.0033 'International Tables Vol C Tables 4.2.6.8 and 6.1.1.4'
O O 0.0106 0.0060 'International Tables Vol C Tables 4.2.6.8 and 6.1.1.4'
Ru Ru -1.2594 0.8363 'International Tables Vol C Tables 4.2.6.8 and 6.1.1.4'

loop_
_geom_angle_atom_site_label_1
_geom_angle_atom_site_label_2
_geom_angle_atom_site_label_3
_geom_angle
C5 Ru1 C1 88.30(8)
C5 Ru1 C19 112.76(8)
C1 Ru1 C19 111.64(8)
C5 Ru1 C18 94.93(8)
C1 Ru1 C18 146.91(8)
C19 Ru1 C18 37.52(7)
C5 Ru1 C17 112.11(8)
C1 Ru1 C17 159.58(8)
C19 Ru1 C17 62.16(7)
C18 Ru1 C17 36.85(8)
C5 Ru1 C15 149.83(8)
C1 Ru1 C15 101.33(7)
C19 Ru1 C15 37.13(8)
C18 Ru1 C15 61.74(7)
C17 Ru1 C15 61.43(7)
C5 Ru1 C16 148.89(8)
C1 Ru1 C16 122.69(8)
C19 Ru1 C16 61.50(7)
C18 Ru1 C16 61.35(7)
C17 Ru1 C16 36.90(7)
C15 Ru1 C16 36.20(8)
C5 Ru1 Ru2 89.31(6)
C1 Ru1 Ru2 52.93(5)
C19 Ru1 Ru2 153.94(5)
C18 Ru1 Ru2 159.65(6)
C17 Ru1 Ru2 123.62(5)
C15 Ru1 Ru2 119.36(5)
C16 Ru1 Ru2 106.54(5)
C5 Ru1 H1 94.5(9)
C1 Ru1 H1 86.0(9)
C19 Ru1 H1 147.2(9)
C18 Ru1 H1 126.4(9)
C17 Ru1 H1 91.5(9)
C15 Ru1 H1 114.4(9)
C16 Ru1 H1 85.7(9)
Ru2 Ru1 H1 33.3(9)
C10 Ru2 C27 91.13(8)
C10 Ru2 C26 100.35(8)
C27 Ru2 C26 37.95(8)
C10 Ru2 C28 117.52(8)
C27 Ru2 C28 37.77(8)
C26 Ru2 C28 63.37(8)
C10 Ru2 C2 102.21(8)
C27 Ru2 C2 127.54(8)
C26 Ru2 C2 153.47(8)
C28 Ru2 C2 93.61(8)
C10 Ru2 C25 136.30(8)
C27 Ru2 C25 62.25(7)
C26 Ru2 C25 37.41(7)
C28 Ru2 C25 62.11(8)
C2 Ru2 C25 121.47(7)
C10 Ru2 C29 153.09(8)
C27 Ru2 C29 62.39(7)
C26 Ru2 C29 62.30(7)
C28 Ru2 C29 37.54(7)
C2 Ru2 C29 91.52(7)
C25 Ru2 C29 36.31(7)
C10 Ru2 C1 83.86(7)
C27 Ru2 C1 158.84(7)
C26 Ru2 C1 163.20(7)
C28 Ru2 C1 129.06(7)
C2 Ru2 C1 35.45(7)
C25 Ru2 C1 132.89(7)
C29 Ru2 C1 118.92(7)
C10 Ru2 Ru1 92.69(6)
C27 Ru2 Ru1 158.02(6)
C26 Ru2 Ru1 120.14(6)
C28 Ru2 Ru1 149.14(6)
C2 Ru2 Ru1 72.59(5)
C25 Ru2 Ru1 101.10(5)
C29 Ru2 Ru1 113.62(5)
C1 Ru2 Ru1 43.10(5)
C10 Ru2 H1 94.5(8)
C27 Ru2 H1 127.1(8)
C26 Ru2 H1 89.5(8)
C28 Ru2 H1 140.2(8)
C2 Ru2 H1 102.4(8)
C25 Ru2 H1 78.6(8)
C29 Ru2 H1 105.1(8)
C1 Ru2 H1 73.9(8)
Ru1 Ru2 H1 31.0(8)
C1 O1 C4 109.09(15)
O1 C1 C2 109.52(16)
O1 C1 Ru1 119.67(13)
C2 C1 Ru1 130.64(15)
O1 C1 Ru2 118.84(12)
C2 C1 Ru2 68.51(11)
Ru1 C1 Ru2 83.96(7)
C1 C2 C3 109.50(18)
C1 C2 Ru2 76.04(11)
C3 C2 Ru2 123.85(14)
C1 C2 H2A 119.0(14)
C3 C2 H2A 119.7(14)
Ru2 C2 H2A 101.7(14)
C2 C3 C4 101.12(17)
C2 C3 H3A 110.6(15)
C4 C3 H3A 111.8(15)
C2 C3 H3B 114.5(15)
C4 C3 H3B 112.7(15)
H3A C3 H3B 106(2)
O1 C4 C3 106.15(16)
O1 C4 H4A 107.0(13)
C3 C4 H4A 114.3(13)
O1 C4 H4B 106.1(15)
C3 C4 H4B 113.8(15)
H4A C4 H4B 109(2)
N1 C5 Ru1 176.19(18)
C5 N1 C6 135.91(19)
N1 C6 C7 109.3(2)
N1 C6 C9 106.66(19)
C7 C6 C9 111.0(3)
N1 C6 C8 110.00(18)
C7 C6 C8 112.7(3)
C9 C6 C8 107.0(2)
C6 C7 H7A 109.5
C6 C7 H7B 109.5
H7A C7 H7B 109.5
C6 C7 H7C 109.5
H7A C7 H7C 109.5
H7B C7 H7C 109.5
C6 C8 H8A 109.5
C6 C8 H8B 109.5
H8A C8 H8B 109.5
C6 C8 H8C 109.5
H8A C8 H8C 109.5
H8B C8 H8C 109.5
C6 C9 H9A 109.5
C6 C9 H9B 109.5
H9A C9 H9B 109.5
C6 C9 H9C 109.5
H9A C9 H9C 109.5
H9B C9 H9C 109.5
N2 C10 Ru2 171.25(18)
C10 N2 C11 165.9(2)
N2 C11 C13 108.40(18)
N2 C11 C12 108.21(18)
C13 C11 C12 110.66(19)
N2 C11 C14 108.84(17)
C13 C11 C14 110.8(2)
C12 C11 C14 109.8(2)
C11 C12 H12A 109.5
C11 C12 H12B 109.5
H12A C12 H12B 109.5
C11 C12 H12C 109.5
H12A C12 H12C 109.5
H12B C12 H12C 109.5
C11 C13 H13A 109.5
C11 C13 H13B 109.5
H13A C13 H13B 109.5
C11 C13 H13C 109.5
H13A C13 H13C 109.5
H13B C13 H13C 109.5
C11 C14 H14A 109.5
C11 C14 H14B 109.5
H14A C14 H14B 109.5
C11 C14 H14C 109.5
H14A C14 H14C 109.5
H14B C14 H14C 109.5
C16 C15 C19 107.84(17)
C16 C15 C20 126.2(2)
C19 C15 C20 125.8(2)
C16 C15 Ru1 72.01(11)
C19 C15 Ru1 69.43(11)
C20 C15 Ru1 127.83(14)
C15 C16 C17 108.55(18)
C15 C16 C21 126.0(2)
C17 C16 C21 125.2(2)
C15 C16 Ru1 71.79(11)
C17 C16 Ru1 70.59(11)
C21 C16 Ru1 127.13(15)
C18 C17 C16 107.54(18)
C18 C17 C22 126.7(2)
C16 C17 C22 125.4(2)
C18 C17 Ru1 70.65(11)
C16 C17 Ru1 72.51(11)
C22 C17 Ru1 127.63(15)
C17 C18 C19 108.43(18)
C17 C18 C23 124.9(2)
C19 C18 C23 126.5(2)
C17 C18 Ru1 72.50(11)
C19 C18 Ru1 71.01(11)
C23 C18 Ru1 126.91(15)
C18 C19 C15 107.60(18)
C18 C19 C24 124.8(2)
C15 C19 C24 126.9(2)
C18 C19 Ru1 71.48(11)
C15 C19 Ru1 73.43(11)
C24 C19 Ru1 128.42(15)
C15 C20 H20A 109.5
C15 C20 H20B 109.5
H20A C20 H20B 109.5
C15 C20 H20C 109.5
H20A C20 H20C 109.5
H20B C20 H20C 109.5
C16 C21 H21A 109.5
C16 C21 H21B 109.5
H21A C21 H21B 109.5
C16 C21 H21C 109.5
H21A C21 H21C 109.5
H21B C21 H21C 109.5
C17 C22 H22A 109.5
C17 C22 H22B 109.5
H22A C22 H22B 109.5
C17 C22 H22C 109.5
H22A C22 H22C 109.5
H22B C22 H22C 109.5
C18 C23 H23A 109.5
C18 C23 H23B 109.5
H23A C23 H23B 109.5
C18 C23 H23C 109.5
H23A C23 H23C 109.5
H23B C23 H23C 109.5
C19 C24 H24A 109.5
C19 C24 H24B 109.5
H24A C24 H24B 109.5
C19 C24 H24C 109.5
H24A C24 H24C 109.5
H24B C24 H24C 109.5
C29 C25 C26 108.96(18)
C29 C25 C30 124.9(2)
C26 C25 C30 126.1(2)
C29 C25 Ru2 72.14(11)
C26 C25 Ru2 69.25(11)
C30 C25 Ru2 126.61(14)
C25 C26 C27 107.02(18)
C25 C26 C31 126.9(2)
C27 C26 C31 125.9(2)
C25 C26 Ru2 73.34(11)
C27 C26 Ru2 70.50(11)
C31 C26 Ru2 125.36(15)
C28 C27 C26 108.62(18)
C28 C27 C32 126.2(2)
C26 C27 C32 125.0(2)
C28 C27 Ru2 71.69(11)
C26 C27 Ru2 71.55(11)
C32 C27 Ru2 126.89(15)
C27 C28 C29 107.51(18)
C27 C28 C33 126.3(2)
C29 C28 C33 125.6(2)
C27 C28 Ru2 70.54(11)
C29 C28 Ru2 73.50(11)
C33 C28 Ru2 128.55(15)
C25 C29 C28 107.84(18)
C25 C29 C34 126.5(2)
C28 C29 C34 125.3(2)
C25 C29 Ru2 71.55(11)
C28 C29 Ru2 68.96(11)
C34 C29 Ru2 130.35(14)
C25 C30 H30A 109.5
C25 C30 H30B 109.5
H30A C30 H30B 109.5
C25 C30 H30C 109.5
H30A C30 H30C 109.5
H30B C30 H30C 109.5
C26 C31 H31A 109.5
C26 C31 H31B 109.5
H31A C31 H31B 109.5
C26 C31 H31C 109.5
H31A C31 H31C 109.5
H31B C31 H31C 109.5
C27 C32 H32A 109.5
C27 C32 H32B 109.5
H32A C32 H32B 109.5
C27 C32 H32C 109.5
H32A C32 H32C 109.5
H32B C32 H32C 109.5
C28 C33 H33A 109.5
C28 C33 H33B 109.5
H33A C33 H33B 109.5
C28 C33 H33C 109.5
H33A C33 H33C 109.5
H33B C33 H33C 109.5
C29 C34 H34A 109.5
C29 C34 H34B 109.5
H34A C34 H34B 109.5
C29 C34 H34C 109.5
H34A C34 H34C 109.5
H34B C34 H34C 109.5

loop_
_geom_bond_atom_site_label_1
_geom_bond_atom_site_label_2
_geom_bond_distance
Ru1 C5 1.860(2)
Ru1 C1 2.0096(19)
Ru1 C19 2.223(2)
Ru1 C18 2.2296(19)
Ru1 C17 2.2538(19)
Ru1 C15 2.2762(19)
Ru1 C16 2.2791(19)
Ru1 Ru2 2.9245(2)
Ru1 H1 1.67(3)
Ru2 C10 1.910(2)
Ru2 C27 2.194(2)
Ru2 C26 2.208(2)
Ru2 C28 2.209(2)
Ru2 C2 2.2499(19)
Ru2 C25 2.2615(19)
Ru2 C29 2.2692(19)
Ru2 C1 2.3465(19)
Ru2 H1 1.78(3)
O1 C1 1.393(2)
O1 C4 1.452(2)
C1 C2 1.402(3)
C2 C3 1.509(3)
C2 H2A 0.94(2)
C3 C4 1.525(3)
C3 H3A 0.97(2)
C3 H3B 0.95(3)
C4 H4A 0.96(2)
C4 H4B 1.00(3)
C5 N1 1.200(3)
N1 C6 1.473(3)
C6 C7 1.495(4)
C6 C9 1.519(3)
C6 C8 1.523(3)
C7 H7A 0.9800
C7 H7B 0.9800
C7 H7C 0.9800
C8 H8A 0.9800
C8 H8B 0.9800
C8 H8C 0.9800
C9 H9A 0.9800
C9 H9B 0.9800
C9 H9C 0.9800
C10 N2 1.171(3)
N2 C11 1.454(2)
C11 C13 1.521(3)
C11 C12 1.530(3)
C11 C14 1.529(3)
C12 H12A 0.9800
C12 H12B 0.9800
C12 H12C 0.9800
C13 H13A 0.9800
C13 H13B 0.9800
C13 H13C 0.9800
C14 H14A 0.9800
C14 H14B 0.9800
C14 H14C 0.9800
C15 C16 1.415(3)
C15 C19 1.434(3)
C15 C20 1.497(3)
C16 C17 1.435(3)
C16 C21 1.505(3)
C17 C18 1.417(3)
C17 C22 1.499(3)
C18 C19 1.432(3)
C18 C23 1.502(3)
C19 C24 1.509(3)
C20 H20A 0.9800
C20 H20B 0.9800
C20 H20C 0.9800
C21 H21A 0.9800
C21 H21B 0.9800
C21 H21C 0.9800
C22 H22A 0.9800
C22 H22B 0.9800
C22 H22C 0.9800
C23 H23A 0.9800
C23 H23B 0.9800
C23 H23C 0.9800
C24 H24A 0.9800
C24 H24B 0.9800
C24 H24C 0.9800
C25 C29 1.412(3)
C25 C26 1.434(3)
C25 C30 1.500(3)
C26 C27 1.431(3)
C26 C31 1.508(3)
C27 C28 1.425(3)
C27 C32 1.502(3)
C28 C29 1.442(3)
C28 C33 1.504(3)
C29 C34 1.497(3)
C30 H30A 0.9800
C30 H30B 0.9800
C30 H30C 0.9800
C31 H31A 0.9800
C31 H31B 0.9800
C31 H31C 0.9800
C32 H32A 0.9800
C32 H32B 0.9800
C32 H32C 0.9800
C33 H33A 0.9800
C33 H33B 0.9800
C33 H33C 0.9800
C34 H34A 0.9800
C34 H34B 0.9800
C34 H34C 0.9800

loop_
_geom_torsion_atom_site_label_1
_geom_torsion_atom_site_label_2
_geom_torsion_atom_site_label_3
_geom_torsion_atom_site_label_4
_geom_torsion
C4 O1 C1 C2 -7.3(2)
C4 O1 C1 Ru1 168.42(13)
C4 O1 C1 Ru2 68.31(18)
O1 C1 C2 C3 -7.2(2)
Ru1 C1 C2 C3 177.74(15)
Ru2 C1 C2 C3 -121.39(16)
O1 C1 C2 Ru2 114.24(14)
Ru1 C1 C2 Ru2 -60.86(15)
C1 C2 C3 C4 17.5(2)
Ru2 C2 C3 C4 -68.5(2)
C1 O1 C4 C3 18.5(2)
C2 C3 C4 O1 -21.1(2)
C5 N1 C6 C7 85.9(4)
C5 N1 C6 C9 -154.0(3)
C5 N1 C6 C8 -38.3(4)
C10 N2 C11 C13 -79.2(9)
C10 N2 C11 C12 40.9(9)
C10 N2 C11 C14 160.2(8)
C19 C15 C16 C17 -0.9(2)
C20 C15 C16 C17 174.49(19)
Ru1 C15 C16 C17 -61.35(14)
C19 C15 C16 C21 -176.38(19)
C20 C15 C16 C21 -1.0(3)
Ru1 C15 C16 C21 123.1(2)
C19 C15 C16 Ru1 60.49(13)
C20 C15 C16 Ru1 -124.2(2)
C15 C16 C17 C18 -0.2(2)
C21 C16 C17 C18 175.32(19)
Ru1 C16 C17 C18 -62.35(14)
C15 C16 C17 C22 -173.7(2)
C21 C16 C17 C22 1.8(3)
Ru1 C16 C17 C22 124.1(2)
C15 C16 C17 Ru1 62.11(14)
C21 C16 C17 Ru1 -122.3(2)
C16 C17 C18 C19 1.3(2)
C22 C17 C18 C19 174.6(2)
Ru1 C17 C18 C19 -62.31(14)
C16 C17 C18 C23 -173.22(19)
C22 C17 C18 C23 0.2(3)
Ru1 C17 C18 C23 123.2(2)
C16 C17 C18 Ru1 63.57(13)
C22 C17 C18 Ru1 -123.0(2)
C17 C18 C19 C15 -1.8(2)
C23 C18 C19 C15 172.58(19)
Ru1 C18 C19 C15 -65.06(13)
C17 C18 C19 C24 -172.32(19)
C23 C18 C19 C24 2.1(3)
Ru1 C18 C19 C24 124.4(2)
C17 C18 C19 Ru1 63.26(14)
C23 C18 C19 Ru1 -122.4(2)
C16 C15 C19 C18 1.6(2)
C20 C15 C19 C18 -173.75(19)
Ru1 C15 C19 C18 63.77(13)
C16 C15 C19 C24 171.9(2)
C20 C15 C19 C24 -3.5(3)
Ru1 C15 C19 C24 -126.0(2)
C16 C15 C19 Ru1 -62.14(14)
C20 C15 C19 Ru1 122.5(2)
C29 C25 C26 C27 -1.3(2)
C30 C25 C26 C27 176.27(19)
Ru2 C25 C26 C27 -62.86(13)
C29 C25 C26 C31 -176.4(2)
C30 C25 C26 C31 1.2(3)
Ru2 C25 C26 C31 122.1(2)
C29 C25 C26 Ru2 61.51(14)
C30 C25 C26 Ru2 -120.9(2)
C25 C26 C27 C28 2.2(2)
C31 C26 C27 C28 177.4(2)
Ru2 C26 C27 C28 -62.50(14)
C25 C26 C27 C32 -172.6(2)
C31 C26 C27 C32 2.5(3)
Ru2 C26 C27 C32 122.6(2)
C25 C26 C27 Ru2 64.75(13)
C31 C26 C27 Ru2 -120.1(2)
C26 C27 C28 C29 -2.3(2)
C32 C27 C28 C29 172.5(2)
Ru2 C27 C28 C29 -64.70(13)
C26 C27 C28 C33 -173.5(2)
C32 C27 C28 C33 1.3(3)
Ru2 C27 C28 C33 124.1(2)
C26 C27 C28 Ru2 62.41(14)
C32 C27 C28 Ru2 -122.8(2)
C26 C25 C29 C28 -0.1(2)
C30 C25 C29 C28 -177.71(19)
Ru2 C25 C29 C28 59.67(13)
C26 C25 C29 C34 173.26(19)
C30 C25 C29 C34 -4.4(3)
Ru2 C25 C29 C34 -127.0(2)
C26 C25 C29 Ru2 -59.72(14)
C30 C25 C29 Ru2 122.6(2)
C27 C28 C29 C25 1.4(2)
C33 C28 C29 C25 172.7(2)
Ru2 C28 C29 C25 -61.31(14)
C27 C28 C29 C34 -171.97(19)
C33 C28 C29 C34 -0.7(3)
Ru2 C28 C29 C34 125.3(2)
C27 C28 C29 Ru2 62.75(13)
C33 C28 C29 Ru2 -126.0(2)
